data_1507751
loop_
_publ_author_name
'Shintani, Ryo'
'Moriya, Kohei'
'Hayashi, Tamio'

_publ_section_title
;
 Palladium-Catalyzed Desymmetrization of Silacyclobutanes with Alkynes:
 Enantioselective Synthesis of Silicon-Stereogenic 1-Sila-2-cyclohexenes
 and Mechanistic Considerations.
;
_journal_issue 11
_journal_name_full 'Organic letters'
_journal_page_first 2902
_journal_page_last 2905
_journal_paper_doi 10.1021/ol301191u
_journal_volume 14
_journal_year 2012
_chemical_absolute_configuration 'CHOOSE rm ad rmad syn or unk'
_chemical_formula_moiety 'C15 H20 O3 Si '
_chemical_formula_sum 'C15 H20 O3 Si'
_chemical_formula_weight 276.41
_space_group_IT_number 19
_symmetry_cell_setting orthorhombic
_symmetry_Int_Tables_number 19
_symmetry_space_group_name_Hall 'P 2ac 2ab'
_symmetry_space_group_name_H-M 'P 21 21 21'
_cell_angle_alpha 90.0000
_cell_angle_beta 90.0000
_cell_angle_gamma 90.0000
_cell_formula_units_Z 4
_cell_length_a 6.70836(13)
_cell_length_b 11.9909(2)
_cell_length_c 17.7089(3)
_cell_measurement_reflns_used 6136
_cell_measurement_temperature 93.1
_cell_measurement_theta_max 68.2
_cell_measurement_theta_min 3.7
_cell_volume 1424.49(4)
_computing_cell_refinement PROCESS-AUTO
_computing_data_collection PROCESS-AUTO
_computing_data_reduction CrystalStructure
_computing_publication_material 'CrystalStructure 3.8'
_computing_structure_refinement SHELXL
_computing_structure_solution SIR92
_diffrn_ambient_temperature 93(1)
_diffrn_detector_area_resol_mean 10.00
_diffrn_measured_fraction_theta_full 0.999
_diffrn_measured_fraction_theta_max 0.999
_diffrn_measurement_device_type 'Rigaku RAXIS-RAPID'
_diffrn_measurement_method \w
_diffrn_radiation_type 'Cu K\a'
_diffrn_radiation_wavelength 1.54187
_diffrn_reflns_av_R_equivalents 0.047
_diffrn_reflns_limit_h_max 8
_diffrn_reflns_limit_h_min -7
_diffrn_reflns_limit_k_max 14
_diffrn_reflns_limit_k_min -14
_diffrn_reflns_limit_l_max 21
_diffrn_reflns_limit_l_min -21
_diffrn_reflns_number 14813
_diffrn_reflns_theta_full 68.24
_diffrn_reflns_theta_max 68.24
_exptl_absorpt_coefficient_mu 1.474
_exptl_absorpt_correction_T_max 0.863
_exptl_absorpt_correction_T_min 0.744
_exptl_absorpt_correction_type multi-scan
_exptl_absorpt_process_details
;
    Higashi, T. (1995). Program for Absorption Correction.
    Rigaku Corporation, Tokyo, Japan.
;
_exptl_crystal_colour colorless
_exptl_crystal_density_diffrn 1.289
_exptl_crystal_density_method 'not measured'
_exptl_crystal_description prism
_exptl_crystal_F_000 592.00
_exptl_crystal_size_max 0.40
_exptl_crystal_size_mid 0.20
_exptl_crystal_size_min 0.10
_refine_diff_density_max 0.28
_refine_diff_density_min -0.19
_refine_ls_abs_structure_details 'Flack, H. D. (1983), Acta Cryst. A39, 876-881.  1075 Friedel Pairs'
_refine_ls_abs_structure_Flack -0.01(3)
_refine_ls_extinction_method none
_refine_ls_goodness_of_fit_ref 1.082
_refine_ls_hydrogen_treatment refall
_refine_ls_number_parameters 173
_refine_ls_number_reflns 2598
_refine_ls_R_factor_gt 0.0349
_refine_ls_shift/su_max 0.0000
_refine_ls_structure_factor_coef Fsqd
_refine_ls_weighting_details 'w = 1/[\s^2^(Fo^2^)+(0.0449P)^2^+0.3455P] where P=(Fo^2^+2Fc^2^)/3'
_refine_ls_weighting_scheme calc
_refine_ls_wR_factor_ref 0.0918
_reflns_number_gt 2379
_reflns_number_total 2598
_reflns_threshold_expression F^2^>2.0\s(F^2^)
_cod_data_source_file ol301191u_si_004.cif
_cod_data_source_block '_20218yuki'
_cod_original_cell_volume 1424.49(5)
_cod_original_formula_sum 'C15 H20 O3 Si '
_cod_database_code 1507751

loop_
_symmetry_equiv_pos_site_id
_symmetry_equiv_pos_as_xyz
1 +X,+Y,+Z
2 1/2+X,1/2-Y,-Z
3 -X,1/2+Y,1/2-Z
4 1/2-X,-Y,1/2+Z

loop_
_atom_site_label
_atom_site_type_symbol
_atom_site_fract_x
_atom_site_fract_y
_atom_site_fract_z
_atom_site_U_iso_or_equiv
_atom_site_adp_type
_atom_site_occupancy
_atom_site_symmetry_multiplicity
_atom_site_calc_flag
_atom_site_refinement_flags
Si(1) Si -0.29873(8) -0.12590(5) -0.12443(3) 0.02271(15) Uani 1.00 1 d .
O(2) O 0.1428(2) -0.10465(13) -0.21833(10) 0.0330(4) Uani 1.00 1 d .
O(3) O -0.0144(2) -0.24510(14) -0.27548(8) 0.0302(3) Uani 1.00 1 d .
O(1) O -0.0650(2) 0.21473(14) 0.11135(9) 0.0325(4) Uani 1.00 1 d .
C(9) C -0.1053(3) 0.1373(2) 0.05675(12) 0.0255(5) Uani 1.00 1 d .
C(4) C -0.1444(3) -0.34433(19) -0.17028(12) 0.0257(5) Uani 1.00 1 d .
C(14) C -0.1568(3) -0.3316(2) -0.25586(13) 0.0304(5) Uani 1.00 1 d .
C(1) C -0.5020(3) -0.2182(2) -0.08873(13) 0.0290(5) Uani 1.00 1 d .
C(7) C -0.0285(3) 0.02455(18) -0.05141(12) 0.0248(4) Uani 1.00 1 d .
C(6) C -0.2192(3) -0.02338(18) -0.05098(12) 0.0234(4) Uani 1.00 1 d .
C(10) C -0.2967(3) 0.0923(2) 0.05855(12) 0.0293(5) Uani 1.00 1 d .
C(5) C -0.0820(3) -0.22417(18) -0.14618(12) 0.0222(4) Uani 1.00 1 d .
C(12) C 0.1396(3) 0.2440(2) 0.12241(13) 0.0303(5) Uani 1.00 1 d .
C(11) C -0.3513(3) 0.01260(19) 0.00541(13) 0.0277(5) Uani 1.00 1 d .
C(8) C 0.0290(3) 0.10442(19) 0.00133(12) 0.0258(5) Uani 1.00 1 d .
C(15) C 0.0304(3) -0.18292(18) -0.21385(13) 0.0262(5) Uani 1.00 1 d .
C(3) C -0.3302(3) -0.39493(19) -0.13468(13) 0.0320(5) Uani 1.00 1 d .
C(2) C -0.5204(3) -0.3243(2) -0.13645(14) 0.0316(5) Uani 1.00 1 d .
C(13) C -0.3733(3) -0.0513(2) -0.21265(13) 0.0292(5) Uani 1.00 1 d .
H(1) H -0.4757 -0.2427 -0.0305 0.036 Uiso 1.00 1 c R
H(2) H -0.6210 -0.1775 -0.0869 0.035 Uiso 1.00 1 c R
H(3) H -0.6409 -0.3723 -0.1245 0.038 Uiso 1.00 1 c R
H(4) H -0.5568 -0.3004 -0.1898 0.038 Uiso 1.00 1 c R
H(5) H -0.2980 -0.4127 -0.0802 0.037 Uiso 1.00 1 c R
H(6) H -0.3476 -0.4748 -0.1625 0.038 Uiso 1.00 1 c R
H(7) H -0.0306 -0.3980 -0.1593 0.030 Uiso 1.00 1 c R
H(8) H 0.0432 -0.2396 -0.1017 0.028 Uiso 1.00 1 c R
H(9) H 0.0625 -0.0110 -0.0889 0.030 Uiso 1.00 1 c R
H(10) H 0.1705 0.1322 0.0004 0.030 Uiso 1.00 1 c R
H(11) H -0.3981 0.1160 0.0968 0.034 Uiso 1.00 1 c R
H(12) H -0.4915 -0.0139 -0.0018 0.033 Uiso 1.00 1 c R
H(13) H 0.2263 0.1793 0.1363 0.038 Uiso 1.00 1 c R
H(14) H 0.1323 0.2979 0.1689 0.038 Uiso 1.00 1 c R
H(15) H 0.1996 0.2865 0.0807 0.037 Uiso 1.00 1 c R
H(16) H -0.2678 -0.0024 -0.2319 0.035 Uiso 1.00 1 c R
H(17) H -0.4874 -0.0045 -0.1991 0.035 Uiso 1.00 1 c R
H(18) H -0.4111 -0.0983 -0.2549 0.035 Uiso 1.00 1 c R
H(19) H -0.2808 -0.3103 -0.2735 0.036 Uiso 1.00 1 c R
H(20) H -0.1226 -0.3973 -0.2866 0.036 Uiso 1.00 1 c R

loop_
_atom_site_aniso_label
_atom_site_aniso_U_11
_atom_site_aniso_U_22
_atom_site_aniso_U_33
_atom_site_aniso_U_12
_atom_site_aniso_U_13
_atom_site_aniso_U_23
Si(1) 0.0209(2) 0.0247(3) 0.0225(2) -0.0022(2) -0.0006(2) -0.0008(2)
O(2) 0.0267(8) 0.0304(9) 0.0420(9) -0.0048(7) 0.0062(7) -0.0003(7)
O(3) 0.0316(9) 0.0327(8) 0.0262(8) -0.0050(7) 0.0040(6) -0.0019(7)
O(1) 0.0288(8) 0.0377(9) 0.0310(9) -0.0019(7) -0.0007(7) -0.0100(7)
C(9) 0.0283(11) 0.0231(12) 0.0251(11) 0.0012(10) -0.0053(8) -0.0002(9)
C(4) 0.0279(12) 0.0196(11) 0.0297(11) -0.0001(9) -0.0043(9) -0.0009(9)
C(14) 0.0320(13) 0.0297(12) 0.0295(11) -0.0040(10) -0.0008(10) -0.0029(10)
C(1) 0.0249(12) 0.0337(13) 0.0284(11) -0.0052(10) 0.0026(9) 0.0000(10)
C(7) 0.0257(11) 0.0236(11) 0.0250(11) 0.0012(9) 0.0006(9) 0.0013(9)
C(6) 0.0244(10) 0.0232(11) 0.0227(10) 0.0005(9) -0.0042(9) 0.0000(9)
C(10) 0.0247(11) 0.0363(13) 0.0268(12) 0.0012(10) 0.0020(9) -0.0030(9)
C(5) 0.0214(11) 0.0233(11) 0.0220(10) -0.0002(9) -0.0011(8) -0.0004(8)
C(12) 0.0303(11) 0.0316(13) 0.0289(11) -0.0059(10) -0.0019(10) -0.0019(11)
C(11) 0.0232(11) 0.0312(12) 0.0287(11) -0.0021(10) 0.0005(9) -0.0004(10)
C(8) 0.0212(10) 0.0271(12) 0.0290(11) -0.0003(9) -0.0027(9) 0.0007(9)
C(15) 0.0205(11) 0.0254(12) 0.0327(12) 0.0059(10) 0.0021(9) 0.0001(10)
C(3) 0.0389(13) 0.0241(11) 0.0330(12) -0.0067(10) -0.0031(11) 0.0032(10)
C(2) 0.0276(12) 0.0365(13) 0.0307(12) -0.0115(10) 0.0007(10) -0.0019(10)
C(13) 0.0313(12) 0.0280(12) 0.0284(12) 0.0032(10) -0.0050(9) -0.0005(10)

loop_
_atom_type_symbol
_atom_type_description
_atom_type_scat_dispersion_real
_atom_type_scat_dispersion_imag
_atom_type_scat_source
C C 0.018 0.009
;
International Tables for Crystallography
(1992, Vol. C, Tables 4.2.6.8 and 6.1.1.4)
;
H H 0.000 0.000
;
International Tables for Crystallography
(1992, Vol. C, Table 6.1.1.4)
;
O O 0.049 0.032
;
International Tables for Crystallography
(1992, Vol. C, Tables 4.2.6.8 and 6.1.1.4)
;
Si Si 0.254 0.330
;
International Tables for Crystallography
(1992, Vol. C, Tables 4.2.6.8 and 6.1.1.4)
;

loop_
_geom_angle_atom_site_label_1
_geom_angle_atom_site_label_2
_geom_angle_atom_site_label_3
_geom_angle
_geom_angle_publ_flag
C(1) Si(1) C(6) 111.28(10) yes
C(1) Si(1) C(5) 104.99(10) yes
C(1) Si(1) C(13) 111.80(10) yes
C(6) Si(1) C(5) 109.21(9) yes
C(6) Si(1) C(13) 110.11(10) yes
C(5) Si(1) C(13) 109.29(10) yes
C(14) O(3) C(15) 110.25(16) yes
C(9) O(1) C(12) 116.91(17) yes
O(1) C(9) C(10) 115.39(19) yes
O(1) C(9) C(8) 124.37(19) yes
C(10) C(9) C(8) 120.2(2) yes
C(14) C(4) C(5) 101.17(17) yes
C(14) C(4) C(3) 114.00(19) yes
C(5) C(4) C(3) 118.32(18) yes
O(3) C(14) C(4) 105.88(17) yes
Si(1) C(1) C(2) 111.38(15) yes
C(6) C(7) C(8) 122.1(2) yes
Si(1) C(6) C(7) 121.77(16) yes
Si(1) C(6) C(11) 121.18(16) yes
C(7) C(6) C(11) 116.99(19) yes
C(9) C(10) C(11) 119.6(2) yes
Si(1) C(5) C(4) 114.87(14) yes
Si(1) C(5) C(15) 109.89(14) yes
C(4) C(5) C(15) 102.76(17) yes
C(6) C(11) C(10) 121.8(2) yes
C(9) C(8) C(7) 119.3(2) yes
O(2) C(15) O(3) 120.9(2) yes
O(2) C(15) C(5) 128.6(2) yes
O(3) C(15) C(5) 110.51(18) yes
C(4) C(3) C(2) 116.95(19) yes
C(1) C(2) C(3) 112.35(19) yes
C(14) C(4) H(7) 107.2 no
C(5) C(4) H(7) 109.3 no
C(3) C(4) H(7) 106.4 no
O(3) C(14) H(19) 108.3 no
O(3) C(14) H(20) 106.6 no
C(4) C(14) H(19) 114.3 no
C(4) C(14) H(20) 117.1 no
H(19) C(14) H(20) 104.1 no
Si(1) C(1) H(1) 111.3 no
Si(1) C(1) H(2) 109.0 no
C(2) C(1) H(1) 108.2 no
C(2) C(1) H(2) 112.5 no
H(1) C(1) H(2) 104.3 no
C(6) C(7) H(9) 112.8 no
C(8) C(7) H(9) 124.8 no
C(9) C(10) H(11) 122.1 no
C(11) C(10) H(11) 118.3 no
Si(1) C(5) H(8) 120.6 no
C(4) C(5) H(8) 103.4 no
C(15) C(5) H(8) 103.3 no
O(1) C(12) H(13) 113.7 no
O(1) C(12) H(14) 102.4 no
O(1) C(12) H(15) 114.6 no
H(13) C(12) H(14) 108.2 no
H(13) C(12) H(15) 110.4 no
H(14) C(12) H(15) 106.8 no
C(6) C(11) H(12) 113.9 no
C(10) C(11) H(12) 123.5 no
C(9) C(8) H(10) 122.0 no
C(7) C(8) H(10) 118.5 no
C(4) C(3) H(5) 107.7 no
C(4) C(3) H(6) 104.6 no
C(2) C(3) H(5) 108.2 no
C(2) C(3) H(6) 112.9 no
H(5) C(3) H(6) 105.7 no
C(1) C(2) H(3) 114.8 no
C(1) C(2) H(4) 107.3 no
C(3) C(2) H(3) 110.3 no
C(3) C(2) H(4) 112.0 no
H(3) C(2) H(4) 99.4 no
Si(1) C(13) H(16) 112.6 no
Si(1) C(13) H(17) 106.2 no
Si(1) C(13) H(18) 115.9 no
H(16) C(13) H(17) 107.9 no
H(16) C(13) H(18) 105.5 no
H(17) C(13) H(18) 108.5 no

loop_
_geom_bond_atom_site_label_1
_geom_bond_atom_site_label_2
_geom_bond_distance
_geom_bond_publ_flag
Si(1) C(1) 1.866(2) yes
Si(1) C(6) 1.868(2) yes
Si(1) C(5) 1.911(2) yes
Si(1) C(13) 1.868(2) yes
O(2) C(15) 1.207(2) yes
O(3) C(14) 1.452(2) yes
O(3) C(15) 1.356(2) yes
O(1) C(9) 1.367(2) yes
O(1) C(12) 1.431(2) yes
C(9) C(10) 1.393(3) yes
C(9) C(8) 1.389(3) yes
C(4) C(14) 1.526(3) yes
C(4) C(5) 1.560(3) yes
C(4) C(3) 1.523(3) yes
C(1) C(2) 1.533(3) yes
C(7) C(6) 1.402(3) yes
C(7) C(8) 1.392(3) yes
C(6) C(11) 1.403(3) yes
C(10) C(11) 1.390(3) yes
C(5) C(15) 1.500(3) yes
C(3) C(2) 1.532(3) yes
C(4) H(7) 1.018 no
C(14) H(19) 0.925 no
C(14) H(20) 0.984 no
C(1) H(1) 1.087 no
C(1) H(2) 0.936 no
C(7) H(9) 0.998 no
C(10) H(11) 1.001 no
C(5) H(8) 1.166 no
C(12) H(13) 1.000 no
C(12) H(14) 1.047 no
C(12) H(15) 0.983 no
C(11) H(12) 1.001 no
C(8) H(10) 1.006 no
C(3) H(5) 1.011 no
C(3) H(6) 1.082 no
C(2) H(3) 1.014 no
C(2) H(4) 1.017 no
C(13) H(16) 0.981 no
C(13) H(17) 0.979 no
C(13) H(18) 0.970 no

loop_
_geom_contact_atom_site_label_1
_geom_contact_atom_site_label_2
_geom_contact_distance
_geom_contact_site_symmetry_2
Si(1) O(2) 3.4065(17) .
Si(1) O(3) 3.5826(16) .
Si(1) C(4) 2.931(2) .
Si(1) C(14) 3.522(2) .
Si(1) C(7) 2.866(2) .
Si(1) C(11) 2.858(2) .
Si(1) C(15) 2.802(2) .
Si(1) C(3) 3.238(2) .
Si(1) C(2) 2.814(2) .
O(2) Si(1) 3.4065(17) .
O(2) O(3) 2.230(2) .
O(2) C(4) 3.563(2) .
O(2) C(14) 3.447(2) .
O(2) C(14) 3.308(2) 3_554
O(2) C(1) 3.577(2) 1_655
O(2) C(7) 3.530(2) .
O(2) C(5) 2.441(2) .
O(2) C(12) 3.588(2) 4_554
O(2) C(13) 3.522(2) .
O(2) C(13) 3.310(2) 1_655
O(3) Si(1) 3.5826(16) .
O(3) O(2) 2.230(2) .
O(3) O(1) 3.479(2) 4_454
O(3) C(4) 2.376(2) .
O(3) C(5) 2.348(2) .
O(3) C(12) 3.097(2) 4_554
O(3) C(13) 3.526(2) .
O(1) O(3) 3.479(2) 4_455
O(1) C(14) 3.313(2) 4_455
O(1) C(10) 2.333(2) .
O(1) C(8) 2.438(2) .
C(9) C(7) 2.400(3) .
C(9) C(6) 2.817(3) .
C(9) C(12) 2.385(3) .
C(9) C(11) 2.406(3) .
C(4) Si(1) 2.931(2) .
C(4) O(2) 3.563(2) .
C(4) O(3) 2.376(2) .
C(4) C(1) 3.182(3) .
C(4) C(15) 2.391(3) .
C(4) C(2) 2.604(3) .
C(14) Si(1) 3.522(2) .
C(14) O(2) 3.447(2) .
C(14) O(2) 3.308(2) 3_544
C(14) O(1) 3.313(2) 4_454
C(14) C(5) 2.384(3) .
C(14) C(15) 2.304(3) .
C(14) C(3) 2.556(3) .
C(14) C(2) 3.230(3) .
C(1) O(2) 3.577(2) 1_455
C(1) C(4) 3.182(3) .
C(1) C(6) 3.082(3) .
C(1) C(5) 2.996(3) .
C(1) C(11) 3.385(3) .
C(1) C(3) 2.546(3) .
C(1) C(13) 3.093(3) .
C(7) Si(1) 2.866(2) .
C(7) O(2) 3.530(2) .
C(7) C(9) 2.400(3) .
C(7) C(10) 2.773(3) .
C(7) C(5) 3.441(3) .
C(7) C(11) 2.392(3) .
C(6) C(9) 2.817(3) .
C(6) C(1) 3.082(3) .
C(6) C(10) 2.440(3) .
C(6) C(5) 3.080(3) .
C(6) C(8) 2.445(3) .
C(6) C(13) 3.062(3) .
C(10) O(1) 2.333(2) .
C(10) C(7) 2.773(3) .
C(10) C(6) 2.440(3) .
C(10) C(8) 2.413(3) .
C(5) O(2) 2.441(2) .
C(5) O(3) 2.348(2) .
C(5) C(14) 2.384(3) .
C(5) C(1) 2.996(3) .
C(5) C(7) 3.441(3) .
C(5) C(6) 3.080(3) .
C(5) C(3) 2.647(3) .
C(5) C(2) 3.182(3) .
C(5) C(13) 3.082(3) .
C(12) O(2) 3.588(2) 4_555
C(12) O(3) 3.097(2) 4_555
C(12) C(9) 2.385(3) .
C(12) C(8) 2.819(3) .
C(11) Si(1) 2.858(2) .
C(11) C(9) 2.406(3) .
C(11) C(1) 3.385(3) .
C(11) C(7) 2.392(3) .
C(11) C(8) 2.779(3) .
C(8) O(1) 2.438(2) .
C(8) C(6) 2.445(3) .
C(8) C(10) 2.413(3) .
C(8) C(12) 2.819(3) .
C(8) C(11) 2.779(3) .
C(8) C(3) 3.575(3) 2_545
C(15) Si(1) 2.802(2) .
C(15) C(4) 2.391(3) .
C(15) C(14) 2.304(3) .
C(15) C(13) 3.135(3) .
C(3) Si(1) 3.238(2) .
C(3) C(14) 2.556(3) .
C(3) C(1) 2.546(3) .
C(3) C(5) 2.647(3) .
C(3) C(8) 3.575(3) 2_445
C(2) Si(1) 2.814(2) .
C(2) C(4) 2.604(3) .
C(2) C(14) 3.230(3) .
C(2) C(5) 3.182(3) .
C(13) O(2) 3.310(2) 1_455
C(13) O(2) 3.522(2) .
C(13) O(3) 3.526(2) .
C(13) C(1) 3.093(3) .
C(13) C(6) 3.062(3) .
C(13) C(5) 3.082(3) .
C(13) C(15) 3.135(3) .
Si(1) H(1) 2.477 .
Si(1) H(2) 2.345 .
Si(1) H(4) 2.952 .
Si(1) H(5) 3.526 .
Si(1) H(8) 2.698 .
Si(1) H(9) 2.858 .
Si(1) H(12) 2.862 .
Si(1) H(16) 2.421 .
Si(1) H(17) 2.339 .
Si(1) H(18) 2.453 .
Si(1) H(19) 3.445 .
O(2) H(2) 2.948 1_655
O(2) H(4) 3.135 1_655
O(2) H(6) 2.961 3_554
O(2) H(7) 3.377 3_554
O(2) H(8) 2.708 .
O(2) H(9) 2.609 .
O(2) H(13) 2.864 4_554
O(2) H(14) 3.411 4_554
O(2) H(16) 3.025 .
O(2) H(17) 2.777 1_655
O(2) H(18) 3.062 1_655
O(2) H(20) 2.492 3_554
O(3) H(4) 3.488 1_655
O(3) H(7) 2.759 .
O(3) H(8) 3.103 .
O(3) H(11) 2.803 4_454
O(3) H(13) 2.607 4_554
O(3) H(14) 2.818 4_554
O(3) H(15) 3.345 4_554
O(3) H(16) 3.457 .
O(3) H(18) 3.211 .
O(3) H(19) 1.951 .
O(3) H(20) 1.973 .
O(1) H(6) 3.351 2_545
O(1) H(10) 2.709 .
O(1) H(10) 3.230 2_455
O(1) H(11) 2.542 .
O(1) H(13) 2.049 .
O(1) H(14) 1.945 .
O(1) H(15) 2.046 .
O(1) H(18) 2.754 4_455
O(1) H(19) 2.558 4_455
O(1) H(20) 3.528 4_455
C(9) H(3) 3.405 2_545
C(9) H(5) 3.417 2_545
C(9) H(6) 3.208 2_545
C(9) H(9) 3.329 .
C(9) H(10) 2.103 .
C(9) H(10) 3.305 2_455
C(9) H(11) 2.104 .
C(9) H(12) 3.328 .
C(9) H(13) 2.681 .
C(9) H(14) 3.192 .
C(9) H(15) 2.750 .
C(9) H(15) 2.912 2_455
C(9) H(18) 3.370 4_455
C(4) H(1) 3.543 .
C(4) H(3) 3.444 .
C(4) H(3) 3.490 1_655
C(4) H(4) 2.837 .
C(4) H(5) 2.068 .
C(4) H(6) 2.079 .
C(4) H(8) 2.153 .
C(4) H(19) 2.084 .
C(4) H(20) 2.160 .
C(14) H(4) 2.951 .
C(14) H(5) 3.394 .
C(14) H(6) 2.706 .
C(14) H(7) 2.068 .
C(14) H(8) 3.236 .
C(14) H(9) 3.548 3_544
C(14) H(14) 3.481 4_454
C(14) H(16) 3.515 3_544
C(14) H(17) 3.261 3_444
C(14) H(18) 3.276 .
C(1) H(3) 2.164 .
C(1) H(4) 2.077 .
C(1) H(5) 2.708 .
C(1) H(6) 3.499 .
C(1) H(8) 3.071 1_455
C(1) H(8) 3.423 2_445
C(1) H(12) 2.894 .
C(1) H(17) 3.224 .
C(1) H(18) 3.331 .
C(7) H(5) 3.102 2_545
C(7) H(8) 3.325 .
C(7) H(10) 2.071 .
C(7) H(12) 3.261 .
C(7) H(15) 2.955 2_455
C(7) H(16) 3.592 .
C(7) H(20) 3.184 3_554
C(6) H(1) 3.163 .
C(6) H(1) 3.552 2_545
C(6) H(2) 3.329 .
C(6) H(3) 3.390 2_545
C(6) H(8) 3.260 .
C(6) H(9) 2.011 .
C(6) H(10) 3.338 .
C(6) H(11) 3.329 .
C(6) H(12) 2.027 .
C(6) H(14) 3.558 2_455
C(6) H(15) 2.940 2_455
C(6) H(16) 3.231 .
C(6) H(17) 3.189 .
C(10) H(3) 3.068 2_545
C(10) H(7) 3.327 2_445
C(10) H(10) 3.334 .
C(10) H(10) 3.472 2_455
C(10) H(12) 2.115 .
C(10) H(15) 2.863 2_455
C(10) H(18) 3.587 4_455
C(5) H(1) 3.350 .
C(5) H(1) 3.234 2_545
C(5) H(2) 3.313 1_655
C(5) H(3) 3.473 1_655
C(5) H(4) 3.403 .
C(5) H(5) 2.928 .
C(5) H(6) 3.505 .
C(5) H(7) 2.126 .
C(5) H(9) 2.916 .
C(5) H(16) 3.306 .
C(5) H(18) 3.295 .
C(5) H(19) 2.815 .
C(5) H(20) 3.250 .
C(12) H(4) 3.439 4_455
C(12) H(6) 3.307 2_545
C(12) H(10) 2.552 .
C(12) H(11) 3.490 1_655
C(12) H(17) 3.511 2_555
C(12) H(18) 3.181 4_455
C(12) H(19) 3.135 4_455
C(11) H(1) 3.236 .
C(11) H(2) 3.337 .
C(11) H(3) 3.044 2_545
C(11) H(5) 3.489 2_445
C(11) H(7) 3.280 2_445
C(11) H(9) 3.252 .
C(11) H(10) 3.515 1_455
C(11) H(11) 2.063 .
C(11) H(15) 2.872 2_455
C(8) H(5) 2.930 2_545
C(8) H(6) 3.353 2_545
C(8) H(9) 2.126 .
C(8) H(11) 3.329 .
C(8) H(12) 3.516 1_655
C(8) H(13) 2.876 .
C(8) H(15) 2.838 .
C(8) H(15) 2.951 2_455
C(15) H(2) 3.245 1_655
C(15) H(3) 3.539 1_655
C(15) H(4) 3.136 1_655
C(15) H(7) 2.785 .
C(15) H(8) 2.101 .
C(15) H(9) 3.032 .
C(15) H(11) 3.560 4_454
C(15) H(13) 3.116 4_554
C(15) H(14) 3.366 4_554
C(15) H(16) 2.965 .
C(15) H(18) 3.214 .
C(15) H(19) 2.794 .
C(15) H(20) 3.053 .
C(15) H(20) 3.481 3_554
C(3) H(1) 2.773 .
C(3) H(2) 3.365 .
C(3) H(3) 2.110 .
C(3) H(4) 2.133 .
C(3) H(7) 2.057 .
C(3) H(8) 3.176 .
C(3) H(12) 3.492 2_545
C(3) H(13) 3.431 2_445
C(3) H(17) 3.448 3_444
C(3) H(18) 3.576 3_444
C(3) H(19) 2.679 .
C(3) H(20) 3.029 .
C(2) H(1) 2.137 .
C(2) H(2) 2.080 .
C(2) H(5) 2.083 .
C(2) H(6) 2.193 .
C(2) H(7) 3.557 1_455
C(2) H(7) 3.427 .
C(2) H(8) 3.159 1_455
C(2) H(14) 3.543 4_454
C(2) H(16) 3.465 3_444
C(2) H(18) 3.504 .
C(2) H(19) 2.915 .
C(13) H(2) 3.164 .
C(13) H(3) 3.597 3_454
C(13) H(4) 3.256 .
C(13) H(4) 3.501 3_454
C(13) H(6) 3.040 3_454
C(13) H(14) 3.137 2_455
C(13) H(19) 3.345 .
H(1) Si(1) 2.477 .
H(1) C(4) 3.543 .
H(1) C(6) 3.163 .
H(1) C(6) 3.552 2_445
H(1) C(5) 3.350 .
H(1) C(5) 3.234 2_445
H(1) C(11) 3.236 .
H(1) C(3) 2.773 .
H(1) C(2) 2.137 .
H(1) H(1) 3.528 2_445
H(1) H(1) 3.528 2_545
H(1) H(2) 1.600 .
H(1) H(2) 3.301 2_545
H(1) H(3) 2.532 .
H(1) H(4) 2.956 .
H(1) H(5) 2.519 .
H(1) H(5) 3.463 2_445
H(1) H(8) 3.465 1_455
H(1) H(8) 2.354 2_445
H(1) H(12) 2.792 .
H(2) Si(1) 2.345 .
H(2) O(2) 2.948 1_455
H(2) C(6) 3.329 .
H(2) C(5) 3.313 1_455
H(2) C(11) 3.337 .
H(2) C(15) 3.245 1_455
H(2) C(3) 3.365 .
H(2) C(2) 2.080 .
H(2) C(13) 3.164 .
H(2) H(1) 1.600 .
H(2) H(1) 3.301 2_445
H(2) H(3) 2.433 .
H(2) H(4) 2.384 .
H(2) H(5) 3.558 .
H(2) H(5) 3.367 2_445
H(2) H(8) 2.387 1_455
H(2) H(9) 2.914 1_455
H(2) H(12) 2.621 .
H(2) H(17) 3.009 .
H(2) H(18) 3.425 .
H(3) C(9) 3.405 2_445
H(3) C(4) 3.490 1_455
H(3) C(4) 3.444 .
H(3) C(1) 2.164 .
H(3) C(6) 3.390 2_445
H(3) C(10) 3.068 2_445
H(3) C(5) 3.473 1_455
H(3) C(11) 3.044 2_445
H(3) C(15) 3.539 1_455
H(3) C(3) 2.110 .
H(3) C(13) 3.597 3_444
H(3) H(1) 2.532 .
H(3) H(2) 2.433 .
H(3) H(4) 1.549 .
H(3) H(5) 2.477 .
H(3) H(6) 2.415 .
H(3) H(7) 2.704 1_455
H(3) H(8) 2.681 1_455
H(3) H(11) 3.428 2_445
H(3) H(12) 3.521 2_445
H(3) H(16) 3.045 3_444
H(3) H(18) 3.469 3_444
H(4) Si(1) 2.952 .
H(4) O(2) 3.135 1_455
H(4) O(3) 3.488 1_455
H(4) C(4) 2.837 .
H(4) C(14) 2.951 .
H(4) C(1) 2.077 .
H(4) C(5) 3.403 .
H(4) C(12) 3.439 4_454
H(4) C(15) 3.136 1_455
H(4) C(3) 2.133 .
H(4) C(13) 3.256 .
H(4) C(13) 3.501 3_444
H(4) H(1) 2.956 .
H(4) H(2) 2.384 .
H(4) H(3) 1.549 .
H(4) H(5) 2.931 .
H(4) H(6) 2.564 .
H(4) H(7) 3.430 1_455
H(4) H(8) 3.189 1_455
H(4) H(13) 3.590 4_454
H(4) H(14) 2.554 4_454
H(4) H(16) 3.028 3_444
H(4) H(17) 3.583 .
H(4) H(17) 3.154 3_444
H(4) H(18) 2.856 .
H(4) H(19) 2.374 .
H(4) H(20) 3.573 .
H(5) Si(1) 3.526 .
H(5) C(9) 3.417 2_445
H(5) C(4) 2.068 .
H(5) C(14) 3.394 .
H(5) C(1) 2.708 .
H(5) C(7) 3.102 2_445
H(5) C(5) 2.928 .
H(5) C(11) 3.489 2_545
H(5) C(8) 2.930 2_445
H(5) C(2) 2.083 .
H(5) H(1) 2.519 .
H(5) H(1) 3.463 2_545
H(5) H(2) 3.558 .
H(5) H(2) 3.367 2_545
H(5) H(3) 2.477 .
H(5) H(4) 2.931 .
H(5) H(6) 1.669 .
H(5) H(7) 2.283 .
H(5) H(8) 3.113 .
H(5) H(9) 3.268 2_445
H(5) H(10) 2.995 2_445
H(5) H(12) 2.667 2_545
H(5) H(13) 3.352 2_445
H(6) O(2) 2.961 3_544
H(6) O(1) 3.351 2_445
H(6) C(9) 3.208 2_445
H(6) C(4) 2.079 .
H(6) C(14) 2.706 .
H(6) C(1) 3.499 .
H(6) C(5) 3.505 .
H(6) C(12) 3.307 2_445
H(6) C(8) 3.353 2_445
H(6) C(2) 2.193 .
H(6) C(13) 3.040 3_444
H(6) H(3) 2.415 .
H(6) H(4) 2.564 .
H(6) H(5) 1.669 .
H(6) H(7) 2.318 .
H(6) H(10) 3.438 2_445
H(6) H(13) 2.545 2_445
H(6) H(16) 3.204 3_444
H(6) H(17) 2.714 3_444
H(6) H(18) 2.638 3_444
H(6) H(19) 2.820 .
H(6) H(20) 2.823 .
H(7) O(2) 3.377 3_544
H(7) O(3) 2.759 .
H(7) C(14) 2.068 .
H(7) C(10) 3.327 2_545
H(7) C(5) 2.126 .
H(7) C(11) 3.280 2_545
H(7) C(15) 2.785 .
H(7) C(3) 2.057 .
H(7) C(2) 3.427 .
H(7) C(2) 3.557 1_655
H(7) H(3) 2.704 1_655
H(7) H(4) 3.430 1_655
H(7) H(5) 2.283 .
H(7) H(6) 2.318 .
H(7) H(8) 2.212 .
H(7) H(11) 2.974 2_545
H(7) H(12) 3.052 2_545
H(7) H(16) 3.047 3_544
H(7) H(19) 2.831 .
H(7) H(20) 2.338 .
H(8) Si(1) 2.698 .
H(8) O(2) 2.708 .
H(8) O(3) 3.103 .
H(8) C(4) 2.153 .
H(8) C(14) 3.236 .
H(8) C(1) 3.071 1_655
H(8) C(1) 3.423 2_545
H(8) C(7) 3.325 .
H(8) C(6) 3.260 .
H(8) C(15) 2.101 .
H(8) C(3) 3.176 .
H(8) C(2) 3.159 1_655
H(8) H(1) 3.465 1_655
H(8) H(1) 2.354 2_545
H(8) H(2) 2.387 1_655
H(8) H(3) 2.681 1_655
H(8) H(4) 3.189 1_655
H(8) H(5) 3.113 .
H(8) H(7) 2.212 .
H(8) H(9) 2.753 .
H(8) H(12) 3.485 2_545
H(9) Si(1) 2.858 .
H(9) O(2) 2.609 .
H(9) C(9) 3.329 .
H(9) C(14) 3.548 3_554
H(9) C(6) 2.011 .
H(9) C(5) 2.916 .
H(9) C(11) 3.252 .
H(9) C(8) 2.126 .
H(9) C(15) 3.032 .
H(9) H(2) 2.914 1_655
H(9) H(5) 3.268 2_545
H(9) H(8) 2.753 .
H(9) H(10) 2.443 .
H(9) H(12) 3.366 1_655
H(9) H(16) 3.367 .
H(9) H(17) 3.596 1_655
H(9) H(20) 2.624 3_554
H(10) O(1) 2.709 .
H(10) O(1) 3.230 2_555
H(10) C(9) 2.103 .
H(10) C(9) 3.305 2_555
H(10) C(7) 2.071 .
H(10) C(6) 3.338 .
H(10) C(10) 3.334 .
H(10) C(10) 3.472 2_555
H(10) C(12) 2.552 .
H(10) C(11) 3.515 1_655
H(10) H(5) 2.995 2_545
H(10) H(6) 3.438 2_545
H(10) H(9) 2.443 .
H(10) H(11) 3.366 1_655
H(10) H(11) 3.506 2_555
H(10) H(12) 2.866 1_655
H(10) H(13) 2.501 .
H(10) H(14) 3.594 .
H(10) H(15) 2.343 .
H(11) O(3) 2.803 4_455
H(11) O(1) 2.542 .
H(11) C(9) 2.104 .
H(11) C(6) 3.329 .
H(11) C(12) 3.490 1_455
H(11) C(11) 2.063 .
H(11) C(8) 3.329 .
H(11) C(15) 3.560 4_455
H(11) H(3) 3.428 2_545
H(11) H(7) 2.974 2_445
H(11) H(10) 3.366 1_455
H(11) H(10) 3.506 2_455
H(11) H(12) 2.422 .
H(11) H(13) 2.723 1_455
H(11) H(15) 3.398 1_455
H(11) H(15) 3.418 2_455
H(11) H(16) 3.505 4_455
H(11) H(18) 3.353 4_455
H(11) H(19) 3.485 4_455
H(12) Si(1) 2.862 .
H(12) C(9) 3.328 .
H(12) C(1) 2.894 .
H(12) C(7) 3.261 .
H(12) C(6) 2.027 .
H(12) C(10) 2.115 .
H(12) C(8) 3.516 1_455
H(12) C(3) 3.492 2_445
H(12) H(1) 2.792 .
H(12) H(2) 2.621 .
H(12) H(3) 3.521 2_545
H(12) H(5) 2.667 2_445
H(12) H(7) 3.052 2_445
H(12) H(8) 3.485 2_445
H(12) H(9) 3.366 1_455
H(12) H(10) 2.866 1_455
H(12) H(11) 2.422 .
H(12) H(15) 3.322 2_455
H(12) H(17) 3.496 .
H(13) O(2) 2.864 4_555
H(13) O(3) 2.607 4_555
H(13) O(1) 2.049 .
H(13) C(9) 2.681 .
H(13) C(8) 2.876 .
H(13) C(15) 3.116 4_555
H(13) C(3) 3.431 2_545
H(13) H(4) 3.590 4_455
H(13) H(5) 3.352 2_545
H(13) H(6) 2.545 2_545
H(13) H(10) 2.501 .
H(13) H(11) 2.723 1_655
H(13) H(14) 1.659 .
H(13) H(15) 1.628 .
H(13) H(18) 3.021 4_455
H(14) O(2) 3.411 4_555
H(14) O(3) 2.818 4_555
H(14) O(1) 1.945 .
H(14) C(9) 3.192 .
H(14) C(14) 3.481 4_455
H(14) C(6) 3.558 2_555
H(14) C(15) 3.366 4_555
H(14) C(2) 3.543 4_455
H(14) C(13) 3.137 2_555
H(14) H(4) 2.554 4_455
H(14) H(10) 3.594 .
H(14) H(13) 1.659 .
H(14) H(15) 1.630 .
H(14) H(16) 2.777 2_555
H(14) H(17) 2.659 2_555
H(14) H(18) 3.122 4_455
H(14) H(19) 2.574 4_455
H(14) H(20) 3.586 4_555
H(15) O(3) 3.345 4_555
H(15) O(1) 2.046 .
H(15) C(9) 2.750 .
H(15) C(9) 2.912 2_555
H(15) C(7) 2.955 2_555
H(15) C(6) 2.940 2_555
H(15) C(10) 2.863 2_555
H(15) C(11) 2.872 2_555
H(15) C(8) 2.838 .
H(15) C(8) 2.951 2_555
H(15) H(10) 2.343 .
H(15) H(11) 3.398 1_655
H(15) H(11) 3.418 2_555
H(15) H(12) 3.322 2_555
H(15) H(13) 1.628 .
H(15) H(14) 1.630 .
H(15) H(17) 3.577 2_555
H(16) Si(1) 2.421 .
H(16) O(2) 3.025 .
H(16) O(3) 3.457 .
H(16) C(14) 3.515 3_554
H(16) C(7) 3.592 .
H(16) C(6) 3.231 .
H(16) C(5) 3.306 .
H(16) C(15) 2.965 .
H(16) C(2) 3.465 3_454
H(16) H(3) 3.045 3_454
H(16) H(4) 3.028 3_454
H(16) H(6) 3.204 3_454
H(16) H(7) 3.047 3_554
H(16) H(9) 3.367 .
H(16) H(11) 3.505 4_454
H(16) H(14) 2.777 2_455
H(16) H(17) 1.585 .
H(16) H(18) 1.554 .
H(16) H(20) 2.925 3_554
H(17) Si(1) 2.339 .
H(17) O(2) 2.777 1_455
H(17) C(14) 3.261 3_454
H(17) C(1) 3.224 .
H(17) C(6) 3.189 .
H(17) C(12) 3.511 2_455
H(17) C(3) 3.448 3_454
H(17) H(2) 3.009 .
H(17) H(4) 3.583 .
H(17) H(4) 3.154 3_454
H(17) H(6) 2.714 3_454
H(17) H(9) 3.596 1_455
H(17) H(12) 3.496 .
H(17) H(14) 2.659 2_455
H(17) H(15) 3.577 2_455
H(17) H(16) 1.585 .
H(17) H(18) 1.583 .
H(17) H(19) 2.842 3_454
H(17) H(20) 2.926 3_454
H(18) Si(1) 2.453 .
H(18) O(2) 3.062 1_455
H(18) O(3) 3.211 .
H(18) O(1) 2.754 4_454
H(18) C(9) 3.370 4_454
H(18) C(14) 3.276 .
H(18) C(1) 3.331 .
H(18) C(10) 3.587 4_454
H(18) C(5) 3.295 .
H(18) C(12) 3.181 4_454
H(18) C(15) 3.214 .
H(18) C(3) 3.576 3_454
H(18) C(2) 3.504 .
H(18) H(2) 3.425 .
H(18) H(3) 3.469 3_454
H(18) H(4) 2.856 .
H(18) H(6) 2.638 3_454
H(18) H(11) 3.353 4_454
H(18) H(13) 3.021 4_454
H(18) H(14) 3.122 4_454
H(18) H(16) 1.554 .
H(18) H(17) 1.583 .
H(18) H(19) 2.707 .
H(19) Si(1) 3.445 .
H(19) O(3) 1.951 .
H(19) O(1) 2.558 4_454
H(19) C(4) 2.084 .
H(19) C(5) 2.815 .
H(19) C(12) 3.135 4_454
H(19) C(15) 2.794 .
H(19) C(3) 2.679 .
H(19) C(2) 2.915 .
H(19) C(13) 3.345 .
H(19) H(4) 2.374 .
H(19) H(6) 2.820 .
H(19) H(7) 2.831 .
H(19) H(11) 3.485 4_454
H(19) H(14) 2.574 4_454
H(19) H(17) 2.842 3_444
H(19) H(18) 2.707 .
H(19) H(20) 1.506 .
H(20) O(2) 2.492 3_544
H(20) O(3) 1.973 .
H(20) O(1) 3.528 4_454
H(20) C(4) 2.160 .
H(20) C(7) 3.184 3_544
H(20) C(5) 3.250 .
H(20) C(15) 3.053 .
H(20) C(15) 3.481 3_544
H(20) C(3) 3.029 .
H(20) H(4) 3.573 .
H(20) H(6) 2.823 .
H(20) H(7) 2.338 .
H(20) H(9) 2.624 3_544
H(20) H(14) 3.586 4_554
H(20) H(16) 2.925 3_544
H(20) H(17) 2.926 3_444
H(20) H(19) 1.506 .

loop_
_geom_torsion_atom_site_label_1
_geom_torsion_atom_site_label_2
_geom_torsion_atom_site_label_3
_geom_torsion_atom_site_label_4
_geom_torsion
C(1) Si(1) C(6) C(7) 155.37(17)
C(1) Si(1) C(6) C(11) -27.3(2)
C(6) Si(1) C(1) C(2) -161.19(15)
C(1) Si(1) C(5) C(4) 29.90(17)
C(1) Si(1) C(5) C(15) 145.16(15)
C(5) Si(1) C(1) C(2) -43.17(18)
C(13) Si(1) C(1) C(2) 75.22(18)
C(6) Si(1) C(5) C(4) 149.32(14)
C(6) Si(1) C(5) C(15) -95.42(16)
C(5) Si(1) C(6) C(7) 39.9(2)
C(5) Si(1) C(6) C(11) -142.78(18)
C(13) Si(1) C(6) C(7) -80.1(2)
C(13) Si(1) C(6) C(11) 97.21(19)
C(13) Si(1) C(5) C(4) -90.17(16)
C(13) Si(1) C(5) C(15) 25.09(18)
C(14) O(3) C(15) O(2) -178.2(2)
C(14) O(3) C(15) C(5) -0.04(18)
C(15) O(3) C(14) C(4) -19.3(2)
C(12) O(1) C(9) C(10) 166.20(19)
C(12) O(1) C(9) C(8) -14.9(3)
O(1) C(9) C(10) C(11) -179.8(2)
O(1) C(9) C(8) C(7) 179.9(2)
C(10) C(9) C(8) C(7) -1.2(3)
C(8) C(9) C(10) C(11) 1.2(3)
C(14) C(4) C(5) Si(1) 90.99(18)
C(14) C(4) C(5) C(15) -28.3(2)
C(5) C(4) C(14) O(3) 29.2(2)
C(14) C(4) C(3) C(2) -68.0(2)
C(3) C(4) C(14) O(3) 157.32(18)
C(5) C(4) C(3) C(2) 50.8(2)
C(3) C(4) C(5) Si(1) -34.3(2)
C(3) C(4) C(5) C(15) -153.58(19)
Si(1) C(1) C(2) C(3) 61.4(2)
C(6) C(7) C(8) C(9) 0.6(3)
C(8) C(7) C(6) Si(1) 177.31(17)
C(8) C(7) C(6) C(11) -0.1(2)
Si(1) C(6) C(11) C(10) -177.31(17)
C(7) C(6) C(11) C(10) 0.1(2)
C(9) C(10) C(11) C(6) -0.7(3)
Si(1) C(5) C(15) O(2) 74.0(2)
Si(1) C(5) C(15) O(3) -104.02(17)
C(4) C(5) C(15) O(2) -163.3(2)
C(4) C(5) C(15) O(3) 18.7(2)
C(4) C(3) C(2) C(1) -65.6(2)

loop_
_cod_related_entry_id
_cod_related_entry_database
_cod_related_entry_code
1 ChemSpider 30651922
